data_4513352
loop_
_publ_author_name
'Saouane, Sofiane'
'Fabbiani, Francesca P. A.'

_publ_section_title
;
 Structural Behavior of Long-Chain Imidazolium-Based Ionic Liquid
 [C10mim]Cl--Water Mixtures
;
_journal_issue 8
_journal_name_full 'Crystal Growth &amp; Design'
_journal_page_first 3875
_journal_paper_doi 10.1021/acs.cgd.5b00494
_journal_volume 15
_journal_year 2015
_chemical_formula_moiety 'C14 H27 N2, Cl, (H2 O)'
_chemical_formula_sum 'C14 H29 Cl N2 O'
_chemical_formula_weight 276.84
_space_group_crystal_system triclinic
_space_group_IT_number 2
_space_group_name_Hall '-P 1'
_space_group_name_H-M_alt 'P -1'
_symmetry_space_group_name_Hall '-P 1'
_symmetry_space_group_name_H-M 'P -1'
_atom_sites_solution_hydrogens mixed
_atom_sites_solution_primary direct
_atom_sites_solution_secondary difmap
_audit_creation_method SHELXL-2014/7
_cell_angle_alpha 82.1449(12)
_cell_angle_beta 87.2216(12)
_cell_angle_gamma 78.9156(12)
_cell_formula_units_Z 2
_cell_length_a 5.3607(2)
_cell_length_b 7.7232(2)
_cell_length_c 20.4674(6)
_cell_measurement_reflns_used 3412
_cell_measurement_temperature 263(2)
_cell_measurement_theta_max 25.3155
_cell_measurement_theta_min 2.709
_cell_volume 823.56(4)
_computing_cell_refinement 'Apex2 (Bruker AXS, 2006)'
_computing_data_collection 'Apex2 (Bruker AXS, 2006)'
_computing_data_reduction 'Apex2 (Bruker AXS, 2006)'
_computing_molecular_graphics Mercury
_computing_publication_material 'PLATON, ENCIFER, SHELXLE'
_computing_structure_refinement 'SHELXL-2014/7 (Sheldrick, 2014)'
_computing_structure_solution 'SHELXS (Sheldrick, 2008)'
_diffrn_ambient_temperature 263(2)
_diffrn_measured_fraction_theta_full 0.968
_diffrn_measured_fraction_theta_max 0.903
_diffrn_measurement_device_type 'Bruker SMART APEXII CCD diffractometer'
_diffrn_measurement_method \w
_diffrn_radiation_monochromator graphite
_diffrn_radiation_source 'fine-focus sealed tube'
_diffrn_radiation_type MoK\a
_diffrn_radiation_wavelength 0.71073
_diffrn_reflns_av_R_equivalents 0.0173
_diffrn_reflns_av_unetI/netI 0.0252
_diffrn_reflns_laue_measured_fraction_full 0.968
_diffrn_reflns_laue_measured_fraction_max 0.903
_diffrn_reflns_limit_h_max 6
_diffrn_reflns_limit_h_min -6
_diffrn_reflns_limit_k_max 9
_diffrn_reflns_limit_k_min -9
_diffrn_reflns_limit_l_max 25
_diffrn_reflns_limit_l_min -25
_diffrn_reflns_number 7370
_diffrn_reflns_point_group_measured_fraction_full 0.968
_diffrn_reflns_point_group_measured_fraction_max 0.903
_diffrn_reflns_theta_full 25.242
_diffrn_reflns_theta_max 26.364
_diffrn_reflns_theta_min 2.009
_exptl_absorpt_coefficient_mu 0.226
_exptl_absorpt_correction_T_max 0.8620
_exptl_absorpt_correction_T_min 0.7943
_exptl_absorpt_correction_type multi-scan
_exptl_absorpt_process_details 'based on symmetry-related measuraments'
_exptl_crystal_colour Colourless
_exptl_crystal_density_diffrn 1.116
_exptl_crystal_description Block
_exptl_crystal_F_000 304
_exptl_crystal_size_max 0.560
_exptl_crystal_size_mid 0.240
_exptl_crystal_size_min 0.200
_refine_diff_density_max 0.179
_refine_diff_density_min -0.159
_refine_diff_density_rms 0.032
_refine_ls_extinction_method none
_refine_ls_goodness_of_fit_ref 1.037
_refine_ls_hydrogen_treatment mixed
_refine_ls_matrix_type full
_refine_ls_number_parameters 171
_refine_ls_number_reflns 3047
_refine_ls_number_restraints 3
_refine_ls_restrained_S_all 1.037
_refine_ls_R_factor_all 0.0510
_refine_ls_R_factor_gt 0.0372
_refine_ls_shift/su_max 0.000
_refine_ls_shift/su_mean 0.000
_refine_ls_structure_factor_coef Fsqd
_refine_ls_weighting_details 'w=1/[\s^2^(Fo^2^)+(0.0478P)^2^+0.1390P] where P=(Fo^2^+2Fc^2^)/3'
_refine_ls_weighting_scheme calc
_refine_ls_wR_factor_gt 0.0918
_refine_ls_wR_factor_ref 0.1003
_reflns_Friedel_coverage 0.000
_reflns_number_gt 2426
_reflns_number_total 3047
_reflns_threshold_expression 'I > 2\s(I)'
_cod_data_source_file cg5b00494_si_002.cif
_cod_data_source_block C10mimCl_Form_I_263_K
_cod_depositor_comments 'Adding full bibliography for 4513351--4513358.cif.'
_cod_database_code 4513352
_shelx_shelxl_version_number 2014/7
_shelx_space_group_comment
;
The symmetry employed for this shelxl refinement is uniquely defined
by the following loop, which should always be used as a source of
symmetry information in preference to the above space-group names.
They are only intended as comments.
;
_shelx_estimated_absorpt_t_min 0.884
_shelx_estimated_absorpt_t_max 0.956

loop_
_space_group_symop_operation_xyz
'x, y, z'
'-x, -y, -z'

loop_
_atom_site_label
_atom_site_type_symbol
_atom_site_fract_x
_atom_site_fract_y
_atom_site_fract_z
_atom_site_U_iso_or_equiv
_atom_site_adp_type
_atom_site_occupancy
_atom_site_site_symmetry_order
_atom_site_calc_flag
_atom_site_refinement_flags_posn
_atom_site_refinement_flags_adp
_atom_site_refinement_flags_occupancy
_atom_site_disorder_assembly
_atom_site_disorder_group
O1 O 0.8562(3) -0.0781(2) 0.65950(10) 0.0859(5) Uani 1 1 d D . . . .
H1A H 0.953(4) 0.002(3) 0.6568(15) 0.129 Uiso 1 1 d D U . . .
H1B H 0.701(2) -0.020(3) 0.6582(15) 0.129 Uiso 1 1 d D U . . .
Cl1_1 Cl 0.28546(8) 0.16803(6) 0.62696(2) 0.05062(16) Uani 1 1 d . . . . .
N1_1 N 0.4236(2) 0.45921(17) 0.35455(6) 0.0391(3) Uani 1 1 d . . . . .
C2_1 C 0.6179(3) 0.3368(2) 0.37793(8) 0.0419(4) Uani 1 1 d . . . . .
H2_1 H 0.7622 0.2927 0.3538 0.050 Uiso 1 1 calc R U . . .
N3_1 N 0.5732(2) 0.28762(17) 0.44110(6) 0.0397(3) Uani 1 1 d . . . . .
C4_1 C 0.3424(3) 0.3803(2) 0.45889(8) 0.0434(4) Uani 1 1 d . . . . .
H4_1 H 0.2645 0.3707 0.5005 0.052 Uiso 1 1 calc R U . . .
C5_1 C 0.2488(3) 0.4884(2) 0.40482(8) 0.0434(4) Uani 1 1 d . . . . .
H5_1 H 0.0945 0.5680 0.4021 0.052 Uiso 1 1 calc R U . . .
C6_1 C 0.7452(3) 0.1551(2) 0.48461(9) 0.0522(5) Uani 1 1 d . . . . .
H6A_1 H 0.7294 0.0377 0.4771 0.078 Uiso 0.5 1 calc R U P A 1
H6B_1 H 0.7012 0.1702 0.5298 0.078 Uiso 0.5 1 calc R U P A 1
H6C_1 H 0.9173 0.1709 0.4754 0.078 Uiso 0.5 1 calc R U P A 1
H6D_1 H 0.8364 0.0656 0.4596 0.078 Uiso 0.5 1 calc R U P B 2
H6E_1 H 0.6479 0.1008 0.5194 0.078 Uiso 0.5 1 calc R U P B 2
H6F_1 H 0.8635 0.2125 0.5032 0.078 Uiso 0.5 1 calc R U P B 2
C7_1 C 0.4065(3) 0.5537(2) 0.28723(8) 0.0472(4) Uani 1 1 d . . . . .
H7A_1 H 0.5547 0.5059 0.2617 0.057 Uiso 1 1 calc R U . . .
H7B_1 H 0.4085 0.6784 0.2888 0.057 Uiso 1 1 calc R U . . .
C8_1 C 0.1704(3) 0.5392(2) 0.25283(8) 0.0426(4) Uani 1 1 d . . . . .
H8A_1 H 0.0210 0.5955 0.2760 0.051 Uiso 1 1 calc R U . . .
H8B_1 H 0.1612 0.4148 0.2533 0.051 Uiso 1 1 calc R U . . .
C9_1 C 0.1743(3) 0.6285(2) 0.18202(8) 0.0464(4) Uani 1 1 d . . . . .
H9A_1 H 0.1890 0.7516 0.1823 0.056 Uiso 1 1 calc R U . . .
H9B_1 H 0.3246 0.5708 0.1595 0.056 Uiso 1 1 calc R U . . .
C10_1 C -0.0572(3) 0.6240(2) 0.14304(8) 0.0457(4) Uani 1 1 d . . . . .
H10A_1 H -0.2077 0.6843 0.1647 0.055 Uiso 1 1 calc R U . . .
H10B_1 H -0.0743 0.5012 0.1432 0.055 Uiso 1 1 calc R U . . .
C11_1 C -0.0440(3) 0.7110(2) 0.07215(8) 0.0461(4) Uani 1 1 d . . . . .
H11A_1 H -0.0269 0.8337 0.0723 0.055 Uiso 1 1 calc R U . . .
H11B_1 H 0.1078 0.6511 0.0509 0.055 Uiso 1 1 calc R U . . .
C12_1 C -0.2711(3) 0.7085(2) 0.03135(8) 0.0465(4) Uani 1 1 d . . . . .
H12A_1 H -0.4233 0.7681 0.0525 0.056 Uiso 1 1 calc R U . . .
H12B_1 H -0.2878 0.5859 0.0307 0.056 Uiso 1 1 calc R U . . .
C13_1 C -0.2545(3) 0.7970(2) -0.03909(8) 0.0466(4) Uani 1 1 d . . . . .
H13A_1 H -0.2380 0.9195 -0.0383 0.056 Uiso 1 1 calc R U . . .
H13B_1 H -0.1013 0.7377 -0.0599 0.056 Uiso 1 1 calc R U . . .
C14_1 C -0.4786(3) 0.7954(2) -0.08102(8) 0.0471(4) Uani 1 1 d . . . . .
H14A_1 H -0.4935 0.6728 -0.0825 0.057 Uiso 1 1 calc R U . . .
H14B_1 H -0.6322 0.8531 -0.0599 0.057 Uiso 1 1 calc R U . . .
C15_1 C -0.4628(4) 0.8861(3) -0.15084(8) 0.0527(5) Uani 1 1 d . . . . .
H15A_1 H -0.3089 0.8288 -0.1720 0.063 Uiso 1 1 calc R U . . .
H15B_1 H -0.4487 1.0089 -0.1494 0.063 Uiso 1 1 calc R U . . .
C16_1 C -0.6869(4) 0.8835(3) -0.19265(10) 0.0679(6) Uani 1 1 d . . . . .
H16A_1 H -0.6604 0.9402 -0.2365 0.102 Uiso 1 1 calc R U . . .
H16B_1 H -0.8393 0.9461 -0.1736 0.102 Uiso 1 1 calc R U . . .
H16C_1 H -0.7032 0.7626 -0.1943 0.102 Uiso 1 1 calc R U . . .

loop_
_atom_site_aniso_label
_atom_site_aniso_U_11
_atom_site_aniso_U_22
_atom_site_aniso_U_33
_atom_site_aniso_U_23
_atom_site_aniso_U_13
_atom_site_aniso_U_12
O1 0.0550(9) 0.0591(10) 0.1371(15) -0.0015(10) 0.0047(10) -0.0041(7)
Cl1_1 0.0431(3) 0.0548(3) 0.0519(3) -0.0077(2) -0.00467(18) -0.00254(19)
N1_1 0.0358(7) 0.0410(8) 0.0397(7) -0.0040(6) -0.0054(6) -0.0047(6)
C2_1 0.0346(8) 0.0456(10) 0.0445(10) -0.0100(8) -0.0018(7) -0.0020(7)
N3_1 0.0365(7) 0.0394(8) 0.0413(8) -0.0049(6) -0.0077(6) -0.0010(6)
C4_1 0.0377(9) 0.0503(10) 0.0406(9) -0.0082(8) -0.0010(7) -0.0031(7)
C5_1 0.0337(9) 0.0488(10) 0.0448(10) -0.0086(8) -0.0025(7) 0.0018(7)
C6_1 0.0496(11) 0.0473(11) 0.0541(11) -0.0004(8) -0.0161(8) 0.0039(8)
C7_1 0.0476(10) 0.0533(11) 0.0401(9) 0.0029(8) -0.0055(7) -0.0133(8)
C8_1 0.0389(9) 0.0473(10) 0.0415(9) -0.0036(7) -0.0026(7) -0.0094(7)
C9_1 0.0431(10) 0.0527(11) 0.0428(10) 0.0023(8) -0.0048(7) -0.0128(8)
C10_1 0.0423(10) 0.0512(10) 0.0439(10) 0.0022(8) -0.0043(7) -0.0146(8)
C11_1 0.0433(10) 0.0518(11) 0.0433(10) 0.0032(8) -0.0039(7) -0.0147(8)
C12_1 0.0451(10) 0.0512(11) 0.0439(10) 0.0012(8) -0.0038(8) -0.0150(8)
C13_1 0.0447(10) 0.0516(11) 0.0433(10) 0.0027(8) -0.0030(7) -0.0145(8)
C14_1 0.0492(10) 0.0495(10) 0.0432(10) 0.0000(8) -0.0052(8) -0.0139(8)
C15_1 0.0554(11) 0.0575(12) 0.0442(10) 0.0033(8) -0.0055(8) -0.0143(9)
C16_1 0.0721(14) 0.0809(15) 0.0509(12) 0.0037(10) -0.0159(10) -0.0199(12)

loop_
_atom_type_symbol
_atom_type_description
_atom_type_scat_dispersion_real
_atom_type_scat_dispersion_imag
_atom_type_scat_source
C C 0.0033 0.0016 'International Tables Vol C Tables 4.2.6.8 and 6.1.1.4'
H H 0.0000 0.0000 'International Tables Vol C Tables 4.2.6.8 and 6.1.1.4'
N N 0.0061 0.0033 'International Tables Vol C Tables 4.2.6.8 and 6.1.1.4'
O O 0.0106 0.0060 'International Tables Vol C Tables 4.2.6.8 and 6.1.1.4'
Cl Cl 0.1484 0.1585 'International Tables Vol C Tables 4.2.6.8 and 6.1.1.4'

loop_
_geom_angle_atom_site_label_1
_geom_angle_atom_site_label_2
_geom_angle_atom_site_label_3
_geom_angle
H1A O1 H1B 106.2(19)
C2_1 N1_1 C5_1 108.30(13)
C2_1 N1_1 C7_1 125.50(14)
C5_1 N1_1 C7_1 126.13(13)
N3_1 C2_1 N1_1 108.80(14)
N3_1 C2_1 H2_1 125.6
N1_1 C2_1 H2_1 125.6
C2_1 N3_1 C4_1 108.71(13)
C2_1 N3_1 C6_1 125.25(14)
C4_1 N3_1 C6_1 126.03(14)
C5_1 C4_1 N3_1 107.04(15)
C5_1 C4_1 H4_1 126.5
N3_1 C4_1 H4_1 126.5
C4_1 C5_1 N1_1 107.15(14)
C4_1 C5_1 H5_1 126.4
N1_1 C5_1 H5_1 126.4
N3_1 C6_1 H6A_1 109.5
N3_1 C6_1 H6B_1 109.5
H6A_1 C6_1 H6B_1 109.5
N3_1 C6_1 H6C_1 109.5
H6A_1 C6_1 H6C_1 109.5
H6B_1 C6_1 H6C_1 109.5
N3_1 C6_1 H6D_1 109.5
N3_1 C6_1 H6E_1 109.5
H6D_1 C6_1 H6E_1 109.5
N3_1 C6_1 H6F_1 109.5
H6D_1 C6_1 H6F_1 109.5
H6E_1 C6_1 H6F_1 109.5
N1_1 C7_1 C8_1 113.09(13)
N1_1 C7_1 H7A_1 109.0
C8_1 C7_1 H7A_1 109.0
N1_1 C7_1 H7B_1 109.0
C8_1 C7_1 H7B_1 109.0
H7A_1 C7_1 H7B_1 107.8
C7_1 C8_1 C9_1 110.24(13)
C7_1 C8_1 H8A_1 109.6
C9_1 C8_1 H8A_1 109.6
C7_1 C8_1 H8B_1 109.6
C9_1 C8_1 H8B_1 109.6
H8A_1 C8_1 H8B_1 108.1
C10_1 C9_1 C8_1 114.64(14)
C10_1 C9_1 H9A_1 108.6
C8_1 C9_1 H9A_1 108.6
C10_1 C9_1 H9B_1 108.6
C8_1 C9_1 H9B_1 108.6
H9A_1 C9_1 H9B_1 107.6
C9_1 C10_1 C11_1 113.14(14)
C9_1 C10_1 H10A_1 109.0
C11_1 C10_1 H10A_1 109.0
C9_1 C10_1 H10B_1 109.0
C11_1 C10_1 H10B_1 109.0
H10A_1 C10_1 H10B_1 107.8
C12_1 C11_1 C10_1 114.84(14)
C12_1 C11_1 H11A_1 108.6
C10_1 C11_1 H11A_1 108.6
C12_1 C11_1 H11B_1 108.6
C10_1 C11_1 H11B_1 108.6
H11A_1 C11_1 H11B_1 107.5
C11_1 C12_1 C13_1 113.93(14)
C11_1 C12_1 H12A_1 108.8
C13_1 C12_1 H12A_1 108.8
C11_1 C12_1 H12B_1 108.8
C13_1 C12_1 H12B_1 108.8
H12A_1 C12_1 H12B_1 107.7
C14_1 C13_1 C12_1 114.97(14)
C14_1 C13_1 H13A_1 108.5
C12_1 C13_1 H13A_1 108.5
C14_1 C13_1 H13B_1 108.5
C12_1 C13_1 H13B_1 108.5
H13A_1 C13_1 H13B_1 107.5
C15_1 C14_1 C13_1 114.71(14)
C15_1 C14_1 H14A_1 108.6
C13_1 C14_1 H14A_1 108.6
C15_1 C14_1 H14B_1 108.6
C13_1 C14_1 H14B_1 108.6
H14A_1 C14_1 H14B_1 107.6
C14_1 C15_1 C16_1 114.49(16)
C14_1 C15_1 H15A_1 108.6
C16_1 C15_1 H15A_1 108.6
C14_1 C15_1 H15B_1 108.6
C16_1 C15_1 H15B_1 108.6
H15A_1 C15_1 H15B_1 107.6
C15_1 C16_1 H16A_1 109.5
C15_1 C16_1 H16B_1 109.5
H16A_1 C16_1 H16B_1 109.5
C15_1 C16_1 H16C_1 109.5
H16A_1 C16_1 H16C_1 109.5
H16B_1 C16_1 H16C_1 109.5

loop_
_geom_bond_atom_site_label_1
_geom_bond_atom_site_label_2
_geom_bond_distance
O1 H1A 0.876(10)
O1 H1B 0.866(10)
N1_1 C2_1 1.3245(19)
N1_1 C5_1 1.370(2)
N1_1 C7_1 1.467(2)
C2_1 N3_1 1.321(2)
C2_1 H2_1 0.9300
N3_1 C4_1 1.365(2)
N3_1 C6_1 1.4688(19)
C4_1 C5_1 1.347(2)
C4_1 H4_1 0.9300
C5_1 H5_1 0.9300
C6_1 H6A_1 0.9600
C6_1 H6B_1 0.9600
C6_1 H6C_1 0.9600
C6_1 H6D_1 0.9600
C6_1 H6E_1 0.9600
C6_1 H6F_1 0.9600
C7_1 C8_1 1.508(2)
C7_1 H7A_1 0.9700
C7_1 H7B_1 0.9700
C8_1 C9_1 1.518(2)
C8_1 H8A_1 0.9700
C8_1 H8B_1 0.9700
C9_1 C10_1 1.516(2)
C9_1 H9A_1 0.9700
C9_1 H9B_1 0.9700
C10_1 C11_1 1.518(2)
C10_1 H10A_1 0.9700
C10_1 H10B_1 0.9700
C11_1 C12_1 1.513(2)
C11_1 H11A_1 0.9700
C11_1 H11B_1 0.9700
C12_1 C13_1 1.515(2)
C12_1 H12A_1 0.9700
C12_1 H12B_1 0.9700
C13_1 C14_1 1.512(2)
C13_1 H13A_1 0.9700
C13_1 H13B_1 0.9700
C14_1 C15_1 1.509(2)
C14_1 H14A_1 0.9700
C14_1 H14B_1 0.9700
C15_1 C16_1 1.513(3)
C15_1 H15A_1 0.9700
C15_1 H15B_1 0.9700
C16_1 H16A_1 0.9600
C16_1 H16B_1 0.9600
C16_1 H16C_1 0.9600

loop_
_geom_torsion_atom_site_label_1
_geom_torsion_atom_site_label_2
_geom_torsion_atom_site_label_3
_geom_torsion_atom_site_label_4
_geom_torsion
C5_1 N1_1 C2_1 N3_1 -0.11(18)
C7_1 N1_1 C2_1 N3_1 176.78(14)
N1_1 C2_1 N3_1 C4_1 0.37(18)
N1_1 C2_1 N3_1 C6_1 -179.51(15)
C2_1 N3_1 C4_1 C5_1 -0.48(19)
C6_1 N3_1 C4_1 C5_1 179.39(15)
N3_1 C4_1 C5_1 N1_1 0.40(19)
C2_1 N1_1 C5_1 C4_1 -0.19(19)
C7_1 N1_1 C5_1 C4_1 -177.06(15)
C2_1 N1_1 C7_1 C8_1 125.51(17)
C5_1 N1_1 C7_1 C8_1 -58.1(2)
N1_1 C7_1 C8_1 C9_1 -175.95(14)
C7_1 C8_1 C9_1 C10_1 -179.12(15)
C8_1 C9_1 C10_1 C11_1 -178.80(15)
C9_1 C10_1 C11_1 C12_1 179.67(15)
C10_1 C11_1 C12_1 C13_1 179.68(15)
C11_1 C12_1 C13_1 C14_1 179.70(15)
C12_1 C13_1 C14_1 C15_1 179.13(15)
C13_1 C14_1 C15_1 C16_1 179.76(17)
